data_2228073
loop_
_publ_author_name
'Gougeon, Patrick'
'Gall, Philippe'
'Salloum, Diala'
'Potel, Michel'

_publ_section_title
;
 V~1.42~In~1.83~Mo~15~Se~19~
;
_journal_coeditor_code WM2403
_journal_issue 10
_journal_name_full 'Acta Crystallographica Section E'
_journal_page_first i73
_journal_paper_doi 10.1107/S1600536810036834
_journal_volume 66
_journal_year 2010
_chemical_formula_iupac 'V1.42 In1.83 Mo15 Se19'
_chemical_formula_moiety 'In1.83 Mo15 Se19 V1.42'
_chemical_formula_sum 'In1.83 Mo15 Se19 V1.42'
_chemical_formula_weight 3221.80
_chemical_name_systematic
;
vanadium indium pentadecamolybdenum nonadecaselenide
;
_space_group_IT_number 176
_symmetry_cell_setting hexagonal
_symmetry_space_group_name_Hall '-P 6c'
_symmetry_space_group_name_H-M 'P 63/m'
_atom_sites_solution_primary direct
_atom_sites_solution_secondary difmap
_audit_creation_method SHELXL-97
_cell_angle_alpha 90.00
_cell_angle_beta 90.00
_cell_angle_gamma 120.00
_cell_formula_units_Z 2
_cell_length_a 9.73610(10)
_cell_length_b 9.73610(10)
_cell_length_c 19.3090(4)
_cell_measurement_reflns_used 26495
_cell_measurement_temperature 293(2)
_cell_measurement_theta_max 34.96
_cell_measurement_theta_min 2.64
_cell_volume 1585.11(4)
_computing_cell_refinement 'COLLECT (Nonius, 1998)'
_computing_data_collection 'COLLECT (Nonius, 1998)'
_computing_data_reduction 'EvalCCD (Duisenberg <i>et al.</i>, 2003)'
_computing_molecular_graphics 'DIAMOND (Bergerhoff, 1996)'
_computing_publication_material 'SHELXL97 (Sheldrick, 2008)'
_computing_structure_refinement 'SHELXL97 (Sheldrick, 2008)'
_computing_structure_solution 'SIR97 (Altomare <i>et al.</i>, 1999)'
_diffrn_ambient_temperature 293(2)
_diffrn_measured_fraction_theta_full 0.999
_diffrn_measured_fraction_theta_max 0.999
_diffrn_measurement_device_type 'Nonius KappaCCD'
_diffrn_measurement_method '\f scans (\k = 0) + additional \w scans'
_diffrn_radiation_monochromator graphite
_diffrn_radiation_source 'fine-focus sealed tube'
_diffrn_radiation_type MoK\a
_diffrn_radiation_wavelength 0.71069
_diffrn_reflns_av_R_equivalents 0.0932
_diffrn_reflns_av_sigmaI/netI 0.0366
_diffrn_reflns_limit_h_max 15
_diffrn_reflns_limit_h_min -15
_diffrn_reflns_limit_k_max 12
_diffrn_reflns_limit_k_min -15
_diffrn_reflns_limit_l_max 31
_diffrn_reflns_limit_l_min -30
_diffrn_reflns_number 27560
_diffrn_reflns_theta_full 34.96
_diffrn_reflns_theta_max 34.96
_diffrn_reflns_theta_min 2.64
_exptl_absorpt_coefficient_mu 29.211
_exptl_absorpt_correction_T_max 0.3291
_exptl_absorpt_correction_T_min 0.1611
_exptl_absorpt_correction_type analytical
_exptl_absorpt_process_details
;
(de Meulenaar & Tompa, 1965)
;
_exptl_crystal_colour black
_exptl_crystal_density_diffrn 6.750
_exptl_crystal_density_method 'not measured'
_exptl_crystal_description 'irregular block'
_exptl_crystal_F_000 2797
_exptl_crystal_size_max 0.090
_exptl_crystal_size_mid 0.069
_exptl_crystal_size_min 0.054
_refine_diff_density_max 3.221
_refine_diff_density_min -2.573
_refine_ls_extinction_coef 0.00025(5)
_refine_ls_extinction_expression Fc^*^=kFc[1+0.001xFc^2^\l^3^/sin(2\q)]^-1/4^
_refine_ls_extinction_method 'SHELXL97 (Sheldrick, 2008)'
_refine_ls_goodness_of_fit_ref 1.077
_refine_ls_matrix_type full
_refine_ls_number_parameters 67
_refine_ls_number_reflns 2390
_refine_ls_number_restraints 0
_refine_ls_restrained_S_all 1.077
_refine_ls_R_factor_all 0.0665
_refine_ls_R_factor_gt 0.0366
_refine_ls_shift/su_max 0.001
_refine_ls_shift/su_mean 0.000
_refine_ls_structure_factor_coef Fsqd
_refine_ls_weighting_details 'calc w=1/[\s^2^(Fo^2^)+(0.0413P)^2^+0.9587P] where P=(Fo^2^+2Fc^2^)/3'
_refine_ls_weighting_scheme calc
_refine_ls_wR_factor_gt 0.0773
_refine_ls_wR_factor_ref 0.0868
_reflns_number_gt 1634
_reflns_number_total 2390
_reflns_threshold_expression I>2\s(I)
_cod_data_source_file wm2403.cif
_cod_data_source_block I
_cod_database_code 2228073
_cod_database_fobs_code 2228073

loop_
_symmetry_equiv_pos_as_xyz
'x, y, z'
'-x, -y, z+1/2'
'-y, x-y, z'
'-x+y, -x, z'
'x-y, x, z+1/2'
'y, -x+y, z+1/2'
'-x, -y, -z'
'x, y, -z-1/2'
'y, -x+y, -z'
'x-y, x, -z'
'-x+y, -x, -z-1/2'
'-y, x-y, -z-1/2'

loop_
_atom_site_type_symbol
_atom_site_label
_atom_site_fract_x
_atom_site_fract_y
_atom_site_fract_z
_atom_site_U_iso_or_equiv
_atom_site_adp_type
_atom_site_calc_flag
_atom_site_refinement_flags
_atom_site_occupancy
_atom_site_disorder_assembly
_atom_site_disorder_group
Mo Mo1 0.16776(5) 0.01669(5) 0.55780(2) 0.00914(10) Uani d . 1 . .
Mo Mo2 0.68407(5) 0.18577(5) 0.63317(2) 0.00965(10) Uani d . 1 . .
Mo Mo3 0.51292(7) 0.16694(7) 0.7500 0.00868(11) Uani d S 1 . .
Se Se1 0.03647(6) -0.28702(6) 0.55134(3) 0.01070(11) Uani d . 1 . .
Se Se2 0.37798(6) 0.00665(6) 0.64065(3) 0.01233(12) Uani d . 1 . .
Se Se3 0.34594(8) 0.30753(9) 0.7500 0.01280(15) Uani d S 1 . .
Se Se4 0.0000 0.0000 0.66221(5) 0.01643(19) Uani d S 1 . .
Se Se5 0.6667 0.3333 0.52902(5) 0.01225(17) Uani d S 1 . .
In In1 0.6667 0.3333 0.36972(6) 0.0374(4) Uani d SP 0.916(4) . .
V V1 -0.2026(4) -0.1744(3) 0.7500 0.0177(9) Uani d SP 0.474(6) . .

loop_
_atom_site_aniso_label
_atom_site_aniso_U_11
_atom_site_aniso_U_22
_atom_site_aniso_U_33
_atom_site_aniso_U_12
_atom_site_aniso_U_13
_atom_site_aniso_U_23
Mo1 0.00996(18) 0.00853(18) 0.0089(2) 0.00456(15) 0.00070(14) -0.00012(14)
Mo2 0.00995(18) 0.00993(18) 0.0089(2) 0.00488(15) 0.00013(14) -0.00037(14)
Mo3 0.0096(2) 0.0099(3) 0.0071(3) 0.0053(2) 0.000 0.000
Se1 0.0110(2) 0.0097(2) 0.0116(2) 0.00543(19) 0.00107(17) 0.00229(17)
Se2 0.0115(2) 0.0119(2) 0.0138(3) 0.00598(18) -0.00305(18) -0.00208(18)
Se3 0.0121(3) 0.0158(3) 0.0117(3) 0.0079(3) 0.000 0.000
Se4 0.0203(3) 0.0203(3) 0.0086(4) 0.01016(14) 0.000 0.000
Se5 0.0142(2) 0.0142(2) 0.0083(4) 0.00712(12) 0.000 0.000
In1 0.0345(4) 0.0345(4) 0.0431(7) 0.0172(2) 0.000 0.000
V1 0.0216(16) 0.0095(13) 0.0165(16) 0.0038(11) 0.000 0.000

loop_
_atom_type_symbol
_atom_type_description
_atom_type_scat_dispersion_real
_atom_type_scat_dispersion_imag
_atom_type_scat_source
V V 0.3005 0.5294 'International Tables Vol C Tables 4.2.6.8 and 6.1.1.4'
Se Se -0.0929 2.2259 'International Tables Vol C Tables 4.2.6.8 and 6.1.1.4'
Mo Mo -1.6832 0.6857 'International Tables Vol C Tables 4.2.6.8 and 6.1.1.4'
In In -0.7276 1.3100 'International Tables Vol C Tables 4.2.6.8 and 6.1.1.4'

loop_
_geom_angle_atom_site_label_1
_geom_angle_atom_site_label_2
_geom_angle_atom_site_label_3
_geom_angle_site_symmetry_1
_geom_angle_site_symmetry_3
_geom_angle
_geom_angle_publ_flag
Se5 Mo2 Se2 . . 92.603(17) ?
Se5 Mo2 Se2 . 3_655 91.858(17) ?
Se2 Mo2 Se2 . 3_655 173.59(3) ?
Se5 Mo2 Mo2 . 3_655 58.396(13) ?
Se2 Mo2 Mo2 . 3_655 120.06(2) ?
Se2 Mo2 Mo2 3_655 3_655 58.978(19) ?
Se5 Mo2 Mo2 . 4_665 58.396(13) ?
Se2 Mo2 Mo2 . 4_665 60.16(2) ?
Se2 Mo2 Mo2 3_655 4_665 118.878(19) ?
Mo2 Mo2 Mo2 3_655 4_665 60.0 ?
Se5 Mo2 Se1 . 4_655 90.42(2) ?
Se2 Mo2 Se1 . 4_655 86.03(2) ?
Se2 Mo2 Se1 3_655 4_655 98.54(2) ?
Mo2 Mo2 Se1 3_655 4_655 137.757(18) ?
Mo2 Mo2 Se1 4_665 4_655 129.74(2) ?
Se5 Mo2 Se3 . 3_655 175.68(2) ?
Se2 Mo2 Se3 . 3_655 85.76(2) ?
Se2 Mo2 Se3 3_655 3_655 89.46(2) ?
Mo2 Mo2 Se3 3_655 3_655 119.150(18) ?
Mo2 Mo2 Se3 4_665 3_655 117.432(18) ?
Se1 Mo2 Se3 4_655 3_655 93.45(2) ?
Se5 Mo2 Mo3 . 3_655 120.23(2) ?
Se2 Mo2 Mo3 . 3_655 116.35(2) ?
Se2 Mo2 Mo3 3_655 3_655 57.311(17) ?
Mo2 Mo2 Mo3 3_655 3_655 61.851(15) ?
Mo2 Mo2 Mo3 4_665 3_655 91.063(14) ?
Se1 Mo2 Mo3 4_655 3_655 138.90(2) ?
Se3 Mo2 Mo3 3_655 3_655 57.36(2) ?
Se5 Mo2 Mo3 . . 118.64(2) ?
Se2 Mo2 Mo3 . . 57.123(17) ?
Se2 Mo2 Mo3 3_655 . 116.58(2) ?
Mo2 Mo2 Mo3 3_655 . 90.142(14) ?
Mo2 Mo2 Mo3 4_665 . 60.255(15) ?
Se1 Mo2 Mo3 4_655 . 131.66(2) ?
Se3 Mo2 Mo3 3_655 . 57.177(19) ?
Mo3 Mo2 Mo3 3_655 . 59.29(2) ?
Se1 Mo1 Se4 10_556 . 176.34(2) ?
Se1 Mo1 Se1 10_556 . 88.948(17) ?
Se4 Mo1 Se1 . . 91.765(17) ?
Se1 Mo1 Se1 10_556 3 88.084(17) ?
Se4 Mo1 Se1 . 3 90.859(17) ?
Se1 Mo1 Se1 . 3 173.79(3) ?
Se1 Mo1 Se2 10_556 . 93.50(2) ?
Se4 Mo1 Se2 . . 90.13(2) ?
Se1 Mo1 Se2 . . 86.306(19) ?
Se1 Mo1 Se2 3 . 99.32(2) ?
Se1 Mo1 Mo1 10_556 4 119.568(17) ?
Se4 Mo1 Mo1 . 4 58.018(12) ?
Se1 Mo1 Mo1 . 4 59.33(2) ?
Se1 Mo1 Mo1 3 4 117.827(19) ?
Se2 Mo1 Mo1 . 4 129.11(2) ?
Se1 Mo1 Mo1 10_556 3 118.595(17) ?
Se4 Mo1 Mo1 . 3 58.018(12) ?
Se1 Mo1 Mo1 . 3 119.25(2) ?
Se1 Mo1 Mo1 3 3 57.903(19) ?
Se2 Mo1 Mo1 . 3 137.270(18) ?
Mo1 Mo1 Mo1 4 3 60.0 ?
Se1 Mo1 Mo1 10_556 9_556 59.30(2) ?
Se4 Mo1 Mo1 . 9_556 118.273(15) ?
Se1 Mo1 Mo1 . 9_556 57.423(15) ?
Se1 Mo1 Mo1 3 9_556 116.42(2) ?
Se2 Mo1 Mo1 . 9_556 132.182(19) ?
Mo1 Mo1 Mo1 4 9_556 60.281(10) ?
Mo1 Mo1 Mo1 3 9_556 90.0 ?
Se1 Mo1 Mo1 10_556 10_556 58.31(2) ?
Se4 Mo1 Mo1 . 10_556 118.273(15) ?
Se1 Mo1 Mo1 . 10_556 116.86(2) ?
Se1 Mo1 Mo1 3 10_556 56.998(14) ?
Se2 Mo1 Mo1 . 10_556 140.74(2) ?
Mo1 Mo1 Mo1 4 10_556 90.0 ?
Mo1 Mo1 Mo1 3 10_556 60.281(10) ?
Mo1 Mo1 Mo1 9_556 10_556 59.44(2) ?
Se2 Mo3 Se2 . 8_557 110.93(3) ?
Se2 Mo3 Se3 . . 93.18(2) ?
Se2 Mo3 Se3 8_557 . 93.18(2) ?
Se2 Mo3 Se3 . 3_655 88.30(2) ?
Se2 Mo3 Se3 8_557 3_655 88.30(2) ?
Se3 Mo3 Se3 . 3_655 177.38(3) ?
Se2 Mo3 Mo3 . 4_665 120.789(19) ?
Se2 Mo3 Mo3 8_557 4_665 120.789(19) ?
Se3 Mo3 Mo3 . 4_665 58.92(3) ?
Se3 Mo3 Mo3 3_655 4_665 118.45(3) ?
Se2 Mo3 Mo3 . 3_655 117.84(2) ?
Se2 Mo3 Mo3 8_557 3_655 117.84(2) ?
Se3 Mo3 Mo3 . 3_655 118.92(3) ?
Se3 Mo3 Mo3 3_655 3_655 58.45(3) ?
Mo3 Mo3 Mo3 4_665 3_655 60.0 ?
Se2 Mo3 Mo2 . 11_667 149.88(3) ?
Se2 Mo3 Mo2 8_557 11_667 59.685(15) ?
Se3 Mo3 Mo2 . 11_667 60.991(14) ?
Se3 Mo3 Mo2 3_655 11_667 118.165(16) ?
Mo3 Mo3 Mo2 4_665 11_667 61.129(16) ?
Mo3 Mo3 Mo2 3_655 11_667 89.824(14) ?
Se2 Mo3 Mo2 . 4_665 59.685(15) ?
Se2 Mo3 Mo2 8_557 4_665 149.88(3) ?
Se3 Mo3 Mo2 . 4_665 60.991(14) ?
Se3 Mo3 Mo2 3_655 4_665 118.165(16) ?
Mo3 Mo3 Mo2 4_665 4_665 61.129(16) ?
Mo3 Mo3 Mo2 3_655 4_665 89.824(14) ?
Mo2 Mo3 Mo2 11_667 4_665 112.47(3) ?
Se2 Mo3 Mo2 . 8_557 145.46(3) ?
Se2 Mo3 Mo2 8_557 8_557 58.328(15) ?
Se3 Mo3 Mo2 . 8_557 118.823(15) ?
Se3 Mo3 Mo2 3_655 8_557 60.271(14) ?
Mo3 Mo3 Mo2 4_665 8_557 88.941(14) ?
Mo3 Mo3 Mo2 3_655 8_557 59.578(16) ?
Mo2 Mo3 Mo2 11_667 8_557 57.893(17) ?
Mo2 Mo3 Mo2 4_665 8_557 146.06(3) ?
Se2 Mo3 Mo2 . . 58.328(15) ?
Se2 Mo3 Mo2 8_557 . 145.46(3) ?
Se3 Mo3 Mo2 . . 118.823(15) ?
Se3 Mo3 Mo2 3_655 . 60.271(14) ?
Mo3 Mo3 Mo2 4_665 . 88.941(14) ?
Mo3 Mo3 Mo2 3_655 . 59.578(16) ?
Mo2 Mo3 Mo2 11_667 . 146.06(3) ?
Mo2 Mo3 Mo2 4_665 . 57.893(17) ?
Mo2 Mo3 Mo2 8_557 . 109.90(3) ?
Mo1 Se1 Mo1 9_556 . 64.26(2) ?
Mo1 Se1 Mo1 9_556 4 63.70(2) ?
Mo1 Se1 Mo1 . 4 62.77(2) ?
Mo1 Se1 Mo2 9_556 3_545 131.23(2) ?
Mo1 Se1 Mo2 . 3_545 128.19(2) ?
Mo1 Se1 Mo2 4 3_545 81.114(19) ?
Mo3 Se2 Mo2 . . 64.549(18) ?
Mo3 Se2 Mo2 . 4_665 63.004(18) ?
Mo2 Se2 Mo2 . 4_665 60.86(2) ?
Mo3 Se2 Mo1 . . 130.39(2) ?
Mo2 Se2 Mo1 . . 126.33(2) ?
Mo2 Se2 Mo1 4_665 . 81.018(19) ?
Mo3 Se3 Mo3 . 4_665 62.62(3) ?
Mo3 Se3 Mo2 . 11_667 61.649(16) ?
Mo3 Se3 Mo2 4_665 11_667 62.551(16) ?
Mo3 Se3 Mo2 . 4_665 61.649(16) ?
Mo3 Se3 Mo2 4_665 4_665 62.551(16) ?
Mo2 Se3 Mo2 11_667 4_665 113.56(3) ?
Mo1 Se4 Mo1 4 . 63.96(2) ?
Mo1 Se4 Mo1 4 3 63.96(2) ?
Mo1 Se4 Mo1 . 3 63.96(2) ?
Mo2 Se5 Mo2 3_655 . 63.21(3) ?
Mo2 Se5 Mo2 3_655 4_665 63.21(3) ?
Mo2 Se5 Mo2 . 4_665 63.21(3) ?
Mo2 Se5 In1 3_655 . 142.763(16) ?
Mo2 Se5 In1 . . 142.763(16) ?
Mo2 Se5 In1 4_665 . 142.763(16) ?
Se4 V1 Se4 8_557 . 84.98(9) ?
Se4 V1 Se3 8_557 3 87.27(7) ?
Se4 V1 Se3 . 3 87.27(7) ?
Se4 V1 Se2 8_557 4 166.76(13) ?
Se4 V1 Se2 . 4 87.36(2) ?
Se3 V1 Se2 3 4 103.16(8) ?
Se4 V1 Se2 8_557 11_557 87.36(2) ?
Se4 V1 Se2 . 11_557 166.76(13) ?
Se3 V1 Se2 3 11_557 103.16(8) ?
Se2 V1 Se2 4 11_557 97.98(8) ?
Se4 V1 Se3 8_557 4 85.09(8) ?
Se4 V1 Se3 . 4 85.09(8) ?
Se3 V1 Se3 3 4 169.63(12) ?
Se2 V1 Se3 4 4 83.50(6) ?
Se2 V1 Se3 11_557 4 83.50(6) ?
Se4 V1 Mo3 8_557 4 122.97(8) ?
Se4 V1 Mo3 . 4 122.97(8) ?
Se3 V1 Mo3 3 4 136.14(12) ?
Se2 V1 Mo3 4 4 53.80(4) ?
Se2 V1 Mo3 11_557 4 53.80(4) ?
Se3 V1 Mo3 4 4 54.23(5) ?

loop_
_geom_bond_atom_site_label_1
_geom_bond_atom_site_label_2
_geom_bond_site_symmetry_2
_geom_bond_distance
_geom_bond_publ_flag
Mo2 Se5 . 2.5259(8) y
Mo2 Se2 . 2.5974(6) y
Mo2 Se2 3_655 2.6290(6) y
Mo2 Mo2 3_655 2.6474(7) y
Mo2 Mo2 4_665 2.6474(7) ?
Mo2 Se1 4_655 2.6504(6) y
Mo2 Se3 3_655 2.6966(6) y
Mo2 Mo3 3_655 2.7136(5) y
Mo2 Mo3 . 2.7557(5) y
Mo1 Se1 10_556 2.5467(7) y
Mo1 Se4 . 2.5481(8) y
Mo1 Se1 . 2.5717(6) y
Mo1 Se1 3 2.6111(6) y
Mo1 Se2 . 2.6378(7) y
Mo1 Mo1 4 2.6992(7) y
Mo1 Mo1 3 2.6992(7) ?
Mo1 Mo1 9_556 2.7223(8) y
Mo1 Mo1 10_556 2.7223(8) ?
Mo3 Se2 . 2.5631(6) y
Mo3 Se2 8_557 2.5631(6) y
Mo3 Se3 . 2.5965(9) y
Mo3 Se3 3_655 2.6095(9) y
Mo3 Mo3 4_665 2.7056(10) y
Mo3 Mo3 3_655 2.7056(10) ?
Mo3 Mo2 11_667 2.7136(5) y
Mo3 Mo2 4_665 2.7136(5) ?
Mo3 Mo2 8_557 2.7557(5) ?
In1 Se5 . 3.0759(15) y
In1 Se2 7_656 3.1221(5) y
In1 Se2 9_666 3.1221(5) ?
In1 Se2 10_556 3.1221(5) ?
In1 Se1 7_656 3.4904(7) y
In1 Se1 9_666 3.4904(7) ?
In1 Se1 10_556 3.4904(7) ?
In1 Se3 9_556 4.2444(9) ?
In1 Se3 10_656 4.2444(9) ?
In1 Se3 7_666 4.2444(9) ?
V1 Se4 . 2.510(2) y
V1 Se4 8_557 2.510(2) ?
V1 Se3 3 2.730(3) y
V1 Se2 4 2.7981(18) y
V1 Se2 11_557 2.7981(18) ?
V1 Se3 4 2.831(3) y
V1 Mo3 4 2.865(3) y
